data_2214745
loop_
_publ_author_name
'Hai-Ge Hou'
'Jing-Lin Yang'

_publ_section_title
;
 Bis[1,1'-(butane-1,4-diyl)diimidazolium] \d-octamolybdate(VI)
;
_journal_coeditor_code HY2067
_journal_issue 8
_journal_name_full 'Acta Crystallographica Section E'
_journal_page_first m2194
_journal_page_last m2194
_journal_paper_doi 10.1107/S1600536807034605
_journal_volume 63
_journal_year 2007
_chemical_formula_iupac '(C10 H16 N4)2 [Mo8 O26]'
_chemical_formula_moiety '2C10 H16 N4 2+ , Mo8 O26 4-'
_chemical_formula_sum 'C20 H32 Mo8 N8 O26'
_chemical_formula_weight 1568.06
_chemical_name_systematic
;
Bis[1,1'-(butane-1,4-diyl)diimidazolium] \d-octamolybdate(VI)
;
_space_group_IT_number 14
_symmetry_cell_setting monoclinic
_symmetry_space_group_name_Hall '-P 2yn'
_symmetry_space_group_name_H-M 'P 1 21/n 1'
_atom_sites_solution_hydrogens geom
_atom_sites_solution_primary direct
_atom_sites_solution_secondary difmap
_audit_creation_method SHELXL97
_cell_angle_alpha 90.00
_cell_angle_beta 100.371(4)
_cell_angle_gamma 90.00
_cell_formula_units_Z 2
_cell_length_a 12.252(3)
_cell_length_b 13.766(3)
_cell_length_c 12.405(4)
_cell_measurement_reflns_used 10235
_cell_measurement_temperature 293(2)
_cell_measurement_theta_max 28.35
_cell_measurement_theta_min 2.23
_cell_volume 2058.1(9)
_computing_cell_refinement 'SAINT (Bruker, 1997)'
_computing_data_collection 'SMART (Bruker, 1997)'
_computing_data_reduction SAINT
_computing_molecular_graphics 'SHELXTL-Plus (Sheldrick, 1990)'
_computing_publication_material SHELXL97
_computing_structure_refinement 'SHELXL97 (Sheldrick, 1997)'
_computing_structure_solution 'SHELXS97 (Sheldrick, 1997)'
_diffrn_ambient_temperature 293(2)
_diffrn_measured_fraction_theta_full 0.993
_diffrn_measured_fraction_theta_max 0.967
_diffrn_measurement_device_type 'Bruker SMART APEX CCD area-detector'
_diffrn_measurement_method '\f and \w'
_diffrn_radiation_monochromator graphite
_diffrn_radiation_source 'fine-focus sealed tube'
_diffrn_radiation_type MoK\a
_diffrn_radiation_wavelength 0.71073
_diffrn_reflns_av_R_equivalents 0.0216
_diffrn_reflns_av_sigmaI/netI 0.0264
_diffrn_reflns_limit_h_max 12
_diffrn_reflns_limit_h_min -16
_diffrn_reflns_limit_k_max 16
_diffrn_reflns_limit_k_min -18
_diffrn_reflns_limit_l_max 15
_diffrn_reflns_limit_l_min -16
_diffrn_reflns_number 12476
_diffrn_reflns_theta_full 25.00
_diffrn_reflns_theta_max 28.35
_diffrn_reflns_theta_min 2.23
_exptl_absorpt_coefficient_mu 2.454
_exptl_absorpt_correction_T_max 0.512
_exptl_absorpt_correction_T_min 0.405
_exptl_absorpt_correction_type multi-scan
_exptl_absorpt_process_details '(SADABS; Sheldrick, 1996)'
_exptl_crystal_colour colourless
_exptl_crystal_density_diffrn 2.530
_exptl_crystal_density_method 'not measured'
_exptl_crystal_description block
_exptl_crystal_F_000 1504
_exptl_crystal_size_max 0.40
_exptl_crystal_size_mid 0.32
_exptl_crystal_size_min 0.28
_refine_diff_density_max 0.338
_refine_diff_density_min -0.631
_refine_ls_extinction_method none
_refine_ls_goodness_of_fit_ref 1.034
_refine_ls_hydrogen_treatment mixed
_refine_ls_matrix_type full
_refine_ls_number_parameters 288
_refine_ls_number_reflns 4979
_refine_ls_number_restraints 2
_refine_ls_restrained_S_all 1.034
_refine_ls_R_factor_all 0.0253
_refine_ls_R_factor_gt 0.0205
_refine_ls_shift/su_max 0.002
_refine_ls_shift/su_mean 0.000
_refine_ls_structure_factor_coef Fsqd
_refine_ls_weighting_details 'calc w = 1/[\s^2^(Fo^2^)+(0.0222P)^2^+0.1238P] where P=(Fo^2^+2Fc^2^)/3'
_refine_ls_weighting_scheme calc
_refine_ls_wR_factor_gt 0.0462
_refine_ls_wR_factor_ref 0.0480
_reflns_number_gt 4400
_reflns_number_total 4979
_reflns_threshold_expression I>2\s(I)
_cod_data_source_file hy2067.cif
_cod_data_source_block I
_cod_original_sg_symbol_H-M 'P 21/n'
_cod_database_code 2214745
_cod_database_fobs_code 2214745

loop_
_symmetry_equiv_pos_as_xyz
'x, y, z'
'-x+1/2, y+1/2, -z+1/2'
'-x, -y, -z'
'x-1/2, -y-1/2, z-1/2'

loop_
_atom_site_type_symbol
_atom_site_label
_atom_site_fract_x
_atom_site_fract_y
_atom_site_fract_z
_atom_site_U_iso_or_equiv
_atom_site_adp_type
_atom_site_calc_flag
_atom_site_refinement_flags
_atom_site_occupancy
Mo Mo1 0.754292(17) 1.019021(14) 0.622942(17) 0.02690(6) Uani d . 1
Mo Mo2 0.455430(16) 0.935845(13) 0.613148(16) 0.02382(5) Uani d . 1
Mo Mo3 0.420322(17) 0.803161(14) 0.358359(17) 0.02803(6) Uani d . 1
Mo Mo4 0.687630(18) 0.785795(14) 0.499020(17) 0.02708(6) Uani d . 1
O O8 0.45559(16) 0.90491(13) 0.74631(15) 0.0406(4) Uani d . 1
O O10 0.48032(14) 0.82703(11) 0.54413(14) 0.0303(4) Uani d . 1
O O1 0.65759(14) 0.67556(12) 0.55209(15) 0.0354(4) Uani d . 1
O O7 0.56208(13) 1.02931(11) 0.61139(14) 0.0284(4) Uani d . 1
O O5 0.88155(15) 1.01901(14) 0.58946(17) 0.0419(5) Uani d . 1
O O11 0.41126(16) 0.68162(12) 0.37685(17) 0.0452(5) Uani d . 1
O O6 0.77946(16) 1.01455(12) 0.76203(15) 0.0380(4) Uani d . 1
O O12 0.39766(17) 0.82020(15) 0.22085(16) 0.0461(5) Uani d . 1
O O2 0.80695(16) 0.76876(14) 0.44952(17) 0.0436(5) Uani d . 1
O O13 0.28365(13) 0.84549(11) 0.39446(14) 0.0302(4) Uani d . 1
O O9 0.32230(14) 0.98175(12) 0.56067(14) 0.0320(4) Uani d . 1
O O4 0.58508(14) 0.81338(12) 0.37603(14) 0.0306(4) Uani d . 1
N N1 0.5128(2) 0.38184(18) 0.3352(2) 0.0499(6) Uani d D 1
C C7 0.5839(2) 0.77486(18) 0.0168(2) 0.0416(7) Uani d . 1
H H7A 0.5988 0.7377 -0.0454 0.050 Uiso calc R 1
H H7B 0.5043 0.7751 0.0143 0.050 Uiso calc R 1
C C1 0.5719(3) 0.3377(2) 0.2674(3) 0.0499(8) Uani d . 1
H H1 0.5733 0.2716 0.2523 0.060 Uiso calc R 1
O O3 0.71282(15) 0.88071(11) 0.60380(14) 0.0352(4) Uani d . 1
N N3 0.62268(18) 0.87472(15) 0.00892(18) 0.0347(5) Uani d . 1
N N2 0.60261(18) 0.49305(14) 0.27097(18) 0.0322(5) Uani d . 1
C C8 0.6744(3) 0.9098(2) -0.0680(3) 0.0476(7) Uani d . 1
H H8 0.6948 0.8748 -0.1254 0.057 Uiso calc R 1
C C9 0.6086(2) 0.94964(19) 0.0782(2) 0.0423(7) Uani d . 1
H H9 0.5751 0.9452 0.1396 0.051 Uiso calc R 1
C C6 0.6404(2) 0.72714(18) 0.1215(2) 0.0384(6) Uani d . 1
H H6A 0.6394 0.7712 0.1823 0.046 Uiso calc R 1
H H6B 0.7172 0.7143 0.1169 0.046 Uiso calc R 1
C C3 0.5309(2) 0.4750(2) 0.3355(2) 0.0420(7) Uani d . 1
H H3 0.4985 0.5210 0.3748 0.050 Uiso calc R 1
C C2 0.6282(3) 0.4077(2) 0.2261(3) 0.0466(7) Uani d . 1
H H2 0.6757 0.3995 0.1763 0.056 Uiso calc R 1
C C4 0.6455(2) 0.58912(19) 0.2472(2) 0.0421(7) Uani d . 1
H H4A 0.7233 0.5830 0.2422 0.051 Uiso calc R 1
H H4B 0.6403 0.6327 0.3075 0.051 Uiso calc R 1
C C5 0.5841(2) 0.63262(19) 0.1429(2) 0.0382(6) Uani d . 1
H H5A 0.5076 0.6449 0.1493 0.046 Uiso calc R 1
H H5B 0.5846 0.5880 0.0825 0.046 Uiso calc R 1
C C10 0.6510(3) 1.0294(2) 0.0423(3) 0.0487(7) Uani d . 1
H H10 0.6524 1.0910 0.0731 0.058 Uiso calc R 1
N N4 0.6918(2) 1.00341(19) -0.0483(2) 0.0517(7) Uani d D 1
H H1N 0.466(2) 0.360(2) 0.373(2) 0.063(10) Uiso d D 1
H H4N 0.724(3) 1.047(2) -0.081(3) 0.085(13) Uiso d D 1

loop_
_atom_site_aniso_label
_atom_site_aniso_U_11
_atom_site_aniso_U_22
_atom_site_aniso_U_33
_atom_site_aniso_U_12
_atom_site_aniso_U_13
_atom_site_aniso_U_23
Mo1 0.02472(11) 0.02370(10) 0.03129(12) 0.00105(8) 0.00240(8) -0.00177(8)
Mo2 0.02711(11) 0.02013(10) 0.02486(11) -0.00093(8) 0.00640(8) 0.00104(7)
Mo3 0.03107(12) 0.02043(10) 0.03198(12) 0.00099(8) 0.00405(9) -0.00463(8)
Mo4 0.03080(12) 0.02067(10) 0.03081(12) 0.00111(8) 0.00835(9) 0.00170(8)
O8 0.0557(12) 0.0381(10) 0.0283(10) -0.0024(9) 0.0080(9) 0.0029(8)
O10 0.0346(9) 0.0238(8) 0.0323(9) 0.0015(7) 0.0055(7) 0.0014(7)
O1 0.0393(10) 0.0226(8) 0.0469(11) 0.0027(7) 0.0150(9) 0.0044(7)
O7 0.0279(9) 0.0206(7) 0.0374(10) -0.0001(6) 0.0072(7) -0.0023(7)
O5 0.0294(10) 0.0454(11) 0.0520(12) 0.0045(8) 0.0103(9) 0.0049(9)
O11 0.0467(12) 0.0237(9) 0.0649(14) 0.0004(8) 0.0087(10) -0.0057(9)
O6 0.0442(11) 0.0334(9) 0.0346(10) -0.0002(8) 0.0021(8) -0.0010(8)
O12 0.0522(12) 0.0514(11) 0.0336(11) 0.0079(10) 0.0045(9) -0.0056(9)
O2 0.0352(11) 0.0460(11) 0.0524(13) 0.0027(9) 0.0155(9) 0.0076(9)
O13 0.0270(9) 0.0230(8) 0.0398(10) -0.0032(7) 0.0046(7) -0.0011(7)
O9 0.0301(9) 0.0344(9) 0.0331(10) 0.0027(7) 0.0100(7) -0.0021(7)
O4 0.0317(9) 0.0304(8) 0.0309(9) 0.0050(7) 0.0090(7) -0.0013(7)
N1 0.0540(16) 0.0433(14) 0.0546(17) -0.0089(12) 0.0161(13) 0.0132(12)
C7 0.0443(17) 0.0320(13) 0.0453(17) -0.0079(12) -0.0003(13) 0.0026(12)
C1 0.058(2) 0.0252(13) 0.064(2) -0.0010(13) 0.0045(16) 0.0032(13)
O3 0.0397(10) 0.0234(8) 0.0395(10) 0.0029(7) -0.0011(8) -0.0007(7)
N3 0.0385(12) 0.0307(11) 0.0348(12) -0.0046(9) 0.0069(9) 0.0048(9)
N2 0.0365(12) 0.0255(10) 0.0363(12) -0.0001(9) 0.0107(9) 0.0028(9)
C8 0.0488(18) 0.0539(18) 0.0417(17) -0.0024(14) 0.0127(14) 0.0039(14)
C9 0.0519(18) 0.0346(14) 0.0409(17) -0.0032(13) 0.0097(13) 0.0012(12)
C6 0.0433(16) 0.0315(13) 0.0403(16) -0.0073(11) 0.0071(12) 0.0022(11)
C3 0.0416(16) 0.0440(16) 0.0433(17) 0.0020(13) 0.0159(13) -0.0015(13)
C2 0.0534(18) 0.0331(14) 0.058(2) 0.0030(13) 0.0236(15) -0.0082(13)
C4 0.0506(18) 0.0314(13) 0.0437(17) -0.0121(12) 0.0067(13) 0.0014(12)
C5 0.0433(16) 0.0298(13) 0.0426(16) -0.0082(11) 0.0101(12) 0.0005(11)
C10 0.0542(19) 0.0342(14) 0.0522(19) -0.0058(13) -0.0057(15) 0.0037(13)
N4 0.0512(16) 0.0470(15) 0.0561(17) -0.0175(13) 0.0076(13) 0.0185(13)

loop_
_atom_type_symbol
_atom_type_description
_atom_type_scat_dispersion_real
_atom_type_scat_dispersion_imag
_atom_type_scat_source
C C 0.0033 0.0016 'International Tables Vol C Tables 4.2.6.8 and 6.1.1.4'
H H 0.0000 0.0000 'International Tables Vol C Tables 4.2.6.8 and 6.1.1.4'
N N 0.0061 0.0033 'International Tables Vol C Tables 4.2.6.8 and 6.1.1.4'
O O 0.0106 0.0060 'International Tables Vol C Tables 4.2.6.8 and 6.1.1.4'
Mo Mo -1.6832 0.6857 'International Tables Vol C Tables 4.2.6.8 and 6.1.1.4'

loop_
_geom_angle_atom_site_label_1
_geom_angle_atom_site_label_2
_geom_angle_atom_site_label_3
_geom_angle_site_symmetry_1
_geom_angle_site_symmetry_3
_geom_angle
O5 Mo1 O6 . . 104.11(10)
O5 Mo1 O13 . 3_676 100.84(8)
O6 Mo1 O13 . 3_676 98.34(8)
O5 Mo1 O3 . . 101.53(8)
O6 Mo1 O3 . . 94.76(8)
O13 Mo1 O3 3_676 . 150.39(7)
O5 Mo1 O9 . 3_676 89.23(8)
O6 Mo1 O9 . 3_676 166.45(8)
O13 Mo1 O9 3_676 3_676 81.16(7)
O3 Mo1 O9 . 3_676 80.00(7)
O5 Mo1 O7 . . 162.17(8)
O6 Mo1 O7 . . 93.50(8)
O13 Mo1 O7 3_676 . 73.39(6)
O3 Mo1 O7 . . 79.42(6)
O9 Mo1 O7 3_676 . 73.32(6)
O8 Mo2 O9 . . 106.68(9)
O8 Mo2 O10 . . 106.59(8)
O9 Mo2 O10 . . 110.60(8)
O8 Mo2 O7 . . 108.04(9)
O9 Mo2 O7 . . 110.97(7)
O10 Mo2 O7 . . 113.59(7)
O12 Mo3 O11 . . 105.66(10)
O12 Mo3 O13 . . 101.72(9)
O11 Mo3 O13 . . 100.88(8)
O12 Mo3 O4 . . 94.59(9)
O11 Mo3 O4 . . 98.30(8)
O13 Mo3 O4 . . 150.33(7)
O12 Mo3 O10 . . 161.53(8)
O11 Mo3 O10 . . 91.27(8)
O13 Mo3 O10 . . 81.79(7)
O4 Mo3 O10 . . 75.33(6)
O12 Mo3 O7 . 3_676 91.07(8)
O11 Mo3 O7 . 3_676 163.21(8)
O13 Mo3 O7 . 3_676 73.73(6)
O4 Mo3 O7 . 3_676 81.42(6)
O10 Mo3 O7 . 3_676 72.34(6)
O2 Mo4 O1 . . 105.88(9)
O2 Mo4 O3 . . 107.99(9)
O1 Mo4 O3 . . 112.24(8)
O2 Mo4 O4 . . 103.47(9)
O1 Mo4 O4 . . 109.84(8)
O3 Mo4 O4 . . 116.49(7)
Mo2 O10 Mo3 . . 123.22(8)
Mo2 O7 Mo1 . . 131.90(8)
Mo2 O7 Mo3 . 3_676 137.19(8)
Mo1 O7 Mo3 . 3_676 89.26(5)
Mo3 O13 Mo1 . 3_676 118.41(8)
Mo2 O9 Mo1 . 3_676 123.34(8)
Mo4 O4 Mo3 . . 127.22(9)
C3 N1 C1 . . 109.6(2)
C3 N1 H1N . . 118(2)
C1 N1 H1N . . 132(2)
N3 C7 C6 . . 111.2(2)
N3 C7 H7A . . 109.4
C6 C7 H7A . . 109.4
N3 C7 H7B . . 109.4
C6 C7 H7B . . 109.4
H7A C7 H7B . . 108.0
C2 C1 N1 . . 106.6(2)
C2 C1 H1 . . 126.7
N1 C1 H1 . . 126.7
Mo4 O3 Mo1 . . 141.37(10)
C8 N3 C9 . . 107.9(2)
C8 N3 C7 . . 126.3(2)
C9 N3 C7 . . 125.8(2)
C3 N2 C2 . . 108.3(2)
C3 N2 C4 . . 126.4(2)
C2 N2 C4 . . 125.3(2)
N4 C8 N3 . . 107.6(3)
N4 C8 H8 . . 126.2
N3 C8 H8 . . 126.2
C10 C9 N3 . . 108.1(3)
C10 C9 H9 . . 125.9
N3 C9 H9 . . 125.9
C7 C6 C5 . . 111.8(2)
C7 C6 H6A . . 109.3
C5 C6 H6A . . 109.3
C7 C6 H6B . . 109.3
C5 C6 H6B . . 109.3
H6A C6 H6B . . 107.9
N1 C3 N2 . . 108.5(2)
N1 C3 H3 . . 125.8
N2 C3 H3 . . 125.8
C1 C2 N2 . . 107.1(3)
C1 C2 H2 . . 126.5
N2 C2 H2 . . 126.5
N2 C4 C5 . . 112.9(2)
N2 C4 H4A . . 109.0
C5 C4 H4A . . 109.0
N2 C4 H4B . . 109.0
C5 C4 H4B . . 109.0
H4A C4 H4B . . 107.8
C4 C5 C6 . . 108.7(2)
C4 C5 H5A . . 110.0
C6 C5 H5A . . 110.0
C4 C5 H5B . . 110.0
C6 C5 H5B . . 110.0
H5A C5 H5B . . 108.3
C9 C10 N4 . . 106.6(3)
C9 C10 H10 . . 126.7
N4 C10 H10 . . 126.7
C8 N4 C10 . . 109.8(2)
C8 N4 H4N . . 132(3)
C10 N4 H4N . . 118(3)

loop_
_geom_bond_atom_site_label_1
_geom_bond_atom_site_label_2
_geom_bond_site_symmetry_2
_geom_bond_distance
_geom_bond_publ_flag
Mo1 O5 . 1.6843(18) y
Mo1 O6 . 1.6983(18) y
Mo1 O13 3_676 1.9249(15) y
Mo1 O3 . 1.9738(16) y
Mo1 O9 3_676 2.3020(18) y
Mo1 O7 . 2.3377(16) y
Mo2 O8 . 1.7055(18) y
Mo2 O9 . 1.7611(17) y
Mo2 O10 . 1.7788(16) y
Mo2 O7 . 1.8367(16) y
Mo3 O12 . 1.6945(19) y
Mo3 O11 . 1.6952(17) y
Mo3 O13 . 1.9010(16) y
Mo3 O4 . 1.9959(17) y
Mo3 O10 . 2.3128(17) y
Mo3 O7 3_676 2.3403(15) y
Mo4 O2 . 1.7007(18) y
Mo4 O1 . 1.7202(16) y
Mo4 O3 . 1.8296(17) y
Mo4 O4 . 1.8331(17) y
O7 Mo3 3_676 2.3403(15) ?
O13 Mo1 3_676 1.9249(15) ?
O9 Mo1 3_676 2.3020(18) ?
N1 C3 . 1.302(4) ?
N1 C1 . 1.350(4) ?
N1 H1N . 0.86(3) ?
C7 N3 . 1.464(3) ?
C7 C6 . 1.508(4) ?
C7 H7A . 0.9700 ?
C7 H7B . 0.9700 ?
C1 C2 . 1.339(4) ?
C1 H1 . 0.9300 ?
N3 C8 . 1.328(3) ?
N3 C9 . 1.373(3) ?
N2 C3 . 1.315(3) ?
N2 C2 . 1.360(3) ?
N2 C4 . 1.473(3) ?
C8 N4 . 1.322(4) ?
C8 H8 . 0.9300 ?
C9 C10 . 1.325(4) ?
C9 H9 . 0.9300 ?
C6 C5 . 1.518(3) ?
C6 H6A . 0.9700 ?
C6 H6B . 0.9700 ?
C3 H3 . 0.9300 ?
C2 H2 . 0.9300 ?
C4 C5 . 1.500(4) ?
C4 H4A . 0.9700 ?
C4 H4B . 0.9700 ?
C5 H5A . 0.9700 ?
C5 H5B . 0.9700 ?
C10 N4 . 1.357(4) ?
C10 H10 . 0.9300 ?
N4 H4N . 0.86(3) ?

loop_
_geom_hbond_atom_site_label_D
_geom_hbond_atom_site_label_H
_geom_hbond_atom_site_label_A
_geom_hbond_site_symmetry_A
_geom_hbond_distance_DH
_geom_hbond_distance_HA
_geom_hbond_distance_DA
_geom_hbond_angle_DHA
_geom_hbond_publ_flag
N1 H1N O1 3_666 0.86(3) 1.98(3) 2.826(3) 171(3) y
N4 H4N O1 2_655 0.86(3) 2.27(3) 3.009(3) 143(4) y
N4 H4N O6 1_554 0.86(3) 2.22(4) 2.761(3) 121(3) y

loop_
_geom_torsion_atom_site_label_1
_geom_torsion_atom_site_label_2
_geom_torsion_atom_site_label_3
_geom_torsion_atom_site_label_4
_geom_torsion_site_symmetry_1
_geom_torsion_site_symmetry_4
_geom_torsion
O8 Mo2 O10 Mo3 . . 153.57(10)
O9 Mo2 O10 Mo3 . . 37.97(12)
O7 Mo2 O10 Mo3 . . -87.57(11)
O12 Mo3 O10 Mo2 . . 52.1(3)
O11 Mo3 O10 Mo2 . . -151.20(11)
O13 Mo3 O10 Mo2 . . -50.39(10)
O4 Mo3 O10 Mo2 . . 110.56(10)
O7 Mo3 O10 Mo2 3_676 . 25.06(9)
O8 Mo2 O7 Mo1 . . 81.32(13)
O9 Mo2 O7 Mo1 . . -162.05(10)
O10 Mo2 O7 Mo1 . . -36.70(14)
O8 Mo2 O7 Mo3 . 3_676 -79.26(14)
O9 Mo2 O7 Mo3 . 3_676 37.36(15)
O10 Mo2 O7 Mo3 . 3_676 162.72(11)
O5 Mo1 O7 Mo2 . . 105.1(2)
O6 Mo1 O7 Mo2 . . -83.91(12)
O13 Mo1 O7 Mo2 3_676 . 178.43(13)
O3 Mo1 O7 Mo2 . . 10.29(11)
O9 Mo1 O7 Mo2 3_676 . 92.90(12)
O5 Mo1 O7 Mo3 . 3_676 -88.0(2)
O6 Mo1 O7 Mo3 . 3_676 83.03(7)
O13 Mo1 O7 Mo3 3_676 3_676 -14.63(6)
O3 Mo1 O7 Mo3 . 3_676 177.23(7)
O9 Mo1 O7 Mo3 3_676 3_676 -100.16(6)
O12 Mo3 O13 Mo1 . 3_676 -67.03(12)
O11 Mo3 O13 Mo1 . 3_676 -175.73(10)
O4 Mo3 O13 Mo1 . 3_676 54.92(18)
O10 Mo3 O13 Mo1 . 3_676 94.55(9)
O7 Mo3 O13 Mo1 3_676 3_676 20.64(8)
O8 Mo2 O9 Mo1 . 3_676 -155.56(10)
O10 Mo2 O9 Mo1 . 3_676 -40.03(12)
O7 Mo2 O9 Mo1 . 3_676 86.98(11)
O2 Mo4 O4 Mo3 . . 160.04(11)
O1 Mo4 O4 Mo3 . . 47.35(12)
O3 Mo4 O4 Mo3 . . -81.65(12)
O12 Mo3 O4 Mo4 . . -170.00(11)
O11 Mo3 O4 Mo4 . . -63.41(12)
O13 Mo3 O4 Mo4 . . 66.47(18)
O10 Mo3 O4 Mo4 . . 25.73(10)
O7 Mo3 O4 Mo4 3_676 . 99.61(11)
C3 N1 C1 C2 . . 0.4(4)
O2 Mo4 O3 Mo1 . . 61.40(17)
O1 Mo4 O3 Mo1 . . 177.73(14)
O4 Mo4 O3 Mo1 . . -54.42(18)
O5 Mo1 O3 Mo4 . . -62.11(17)
O6 Mo1 O3 Mo4 . . -167.57(16)
O13 Mo1 O3 Mo4 3_676 . 76.3(2)
O9 Mo1 O3 Mo4 3_676 . 25.03(15)
O7 Mo1 O3 Mo4 . . 99.74(16)
C6 C7 N3 C8 . . 118.5(3)
C6 C7 N3 C9 . . -63.8(4)
C9 N3 C8 N4 . . -0.3(3)
C7 N3 C8 N4 . . 177.8(3)
C8 N3 C9 C10 . . 0.5(3)
C7 N3 C9 C10 . . -177.6(3)
N3 C7 C6 C5 . . 167.6(2)
C1 N1 C3 N2 . . -1.3(4)
C2 N2 C3 N1 . . 1.7(3)
C4 N2 C3 N1 . . 179.6(3)
N1 C1 C2 N2 . . 0.6(4)
C3 N2 C2 C1 . . -1.4(3)
C4 N2 C2 C1 . . -179.3(3)
C3 N2 C4 C5 . . -96.4(3)
C2 N2 C4 C5 . . 81.1(3)
N2 C4 C5 C6 . . -175.5(2)
C7 C6 C5 C4 . . 179.3(2)
N3 C9 C10 N4 . . -0.5(4)
N3 C8 N4 C10 . . 0.0(4)
C9 C10 N4 C8 . . 0.3(4)
